data_7116181
loop_
_publ_author_name
'Verma, Ajay'
'Patel, Saket'
'Meenakshi, ?'
'Kumar, Amit'
'Yadav, Abhimanyu'
'Kumar, Shailesh'
'Jana, Sadhan'
'Sharma, Shubham'
'Prasad, Ch Durga'
'Kumar, Sangit'

_publ_section_title
;
 Transition metal free intramolecular selective oxidative C(sp(3))-N
 coupling: synthesis of N-aryl-isoindolinones from 2-alkylbenzamides.
;
_journal_issue 7
_journal_name_full 'Chemical communications (Cambridge, England)'
_journal_page_first 1371
_journal_page_last 1374
_journal_paper_doi 10.1039/c4cc08717h
_journal_volume 51
_journal_year 2014
_chemical_formula_moiety 'C20  H15  N1  O1'
_chemical_formula_sum 'C20 H15 N O'
_chemical_formula_weight 285.33
_chemical_name_systematic
;
 ?
;
_space_group_IT_number 14
_symmetry_cell_setting monoclinic
_symmetry_Int_Tables_number 14
_symmetry_space_group_name_Hall '-P 2ybc'
_symmetry_space_group_name_H-M 'P 1 21/c 1'
_atom_sites_solution_hydrogens geom
_audit_conform_dict_location ftp://ftp.iucr.org/pub/cif_core.dic
_audit_conform_dict_name cif_core.dic
_audit_conform_dict_version 2.4.3
_audit_creation_date 2014-08-20T00:48:58-00:00
_audit_creation_method 'WinGX routine CIF_UPDATE'
_audit_update_record
;
2014-08-20 deposited with the CCDC.
2014-11-28 downloaded from the CCDC.
;
_cell_angle_alpha 90
_cell_angle_beta 96.386(8)
_cell_angle_gamma 90
_cell_formula_units_Z 4
_cell_length_a 11.4297(13)
_cell_length_b 5.9995(6)
_cell_length_c 21.003(2)
_cell_measurement_reflns_used 0
_cell_measurement_temperature 296(2)
_cell_measurement_theta_max 0
_cell_measurement_theta_min 0
_cell_measurement_wavelength 0.71073
_cell_volume 1431.3(3)
_computing_molecular_graphics 'Ortep for Windows (Farrugia, 2012)'
_computing_publication_material 'WinGX publication routines (Farrugia, 2012)'
_computing_structure_refinement 'SHELXL-2013 (Sheldrick, 2013)'
_diffrn_ambient_temperature 296(2)
_diffrn_measured_fraction_theta_full 0.996
_diffrn_measured_fraction_theta_max 0.96
_diffrn_radiation_probe x-ray
_diffrn_radiation_type MoK\a
_diffrn_radiation_wavelength 0.71073
_diffrn_reflns_av_R_equivalents 0.0924
_diffrn_reflns_Laue_measured_fraction_full 0.996
_diffrn_reflns_Laue_measured_fraction_max 0.96
_diffrn_reflns_limit_h_max 15
_diffrn_reflns_limit_h_min -15
_diffrn_reflns_limit_k_max 7
_diffrn_reflns_limit_k_min -7
_diffrn_reflns_limit_l_max 26
_diffrn_reflns_limit_l_min -27
_diffrn_reflns_number 16331
_diffrn_reflns_point_group_measured_fraction_full 0.996
_diffrn_reflns_point_group_measured_fraction_max 0.96
_diffrn_reflns_theta_full 25.242
_diffrn_reflns_theta_max 28.36
_diffrn_reflns_theta_min 1.793
_exptl_absorpt_coefficient_mu 0.081
_exptl_absorpt_correction_type none
_exptl_crystal_density_diffrn 1.324
_exptl_crystal_density_method 'not measured'
_exptl_crystal_description char
_exptl_crystal_F_000 600
_exptl_crystal_size_max 0
_exptl_crystal_size_mid 0
_exptl_crystal_size_min 0
_refine_diff_density_max 0.251
_refine_diff_density_min -0.21
_refine_diff_density_rms 0.068
_refine_ls_extinction_coef 0.015(3)
_refine_ls_extinction_expression Fc^*^=kFc[1+0.001xFc^2^\l^3^/sin(2\q)]^-1/4^
_refine_ls_extinction_method SHELXL
_refine_ls_goodness_of_fit_ref 0.938
_refine_ls_hydrogen_treatment constr
_refine_ls_matrix_type full
_refine_ls_number_constraints 0
_refine_ls_number_parameters 200
_refine_ls_number_reflns 3428
_refine_ls_number_restraints 0
_refine_ls_restrained_S_all 0.938
_refine_ls_R_factor_all 0.1331
_refine_ls_R_factor_gt 0.065
_refine_ls_shift/su_max 0
_refine_ls_shift/su_mean 0
_refine_ls_structure_factor_coef Fsqd
_refine_ls_weighting_details 'w=1/[\s^2^(Fo^2^)+(0.0807P)^2^] where P=(Fo^2^+2Fc^2^)/3'
_refine_ls_weighting_scheme calc
_refine_ls_wR_factor_gt 0.1426
_refine_ls_wR_factor_ref 0.1824
_reflns_number_gt 1706
_reflns_number_total 3428
_reflns_threshold_expression 'I > 2\s(I)'
_cod_data_source_file c4cc08717h3.cif
_cod_data_source_block 2-([1,1'-biphenyl]-4-yl)isoindolin-1-one
_cod_original_sg_symbol_H-M 'P 21/c'
_cod_database_code 7116181

loop_
_symmetry_equiv_pos_as_xyz
'x, y, z'
'-x, y+1/2, -z+1/2'
'-x, -y, -z'
'x, -y-1/2, z-1/2'

loop_
_atom_site_label
_atom_site_type_symbol
_atom_site_fract_x
_atom_site_fract_y
_atom_site_fract_z
_atom_site_U_iso_or_equiv
_atom_site_adp_type
_atom_site_occupancy
_atom_site_calc_flag
O1 O 0.91981(13) 0.1134(2) 0.09625(7) 0.0533(5) Uani 1 d
N1 N 0.95802(15) 0.4546(3) 0.14700(8) 0.0407(5) Uani 1 d
C1 C 1.2078(2) 0.3676(4) -0.00903(11) 0.0555(6) Uani 1 d
H1 H 1.2404 0.3034 -0.0433 0.067 Uiso 1 calc
C2 C 1.1198(2) 0.2588(4) 0.01797(10) 0.0486(6) Uani 1 d
H15 H 1.0927 0.1203 0.0029 0.058 Uiso 1 calc
C3 C 1.07253(18) 0.3622(3) 0.06837(9) 0.0399(5) Uani 1 d
C4 C 0.97516(19) 0.2880(3) 0.10356(10) 0.0419(5) Uani 1 d
C5 C 0.87037(18) 0.4611(3) 0.18917(10) 0.0395(5) Uani 1 d
C6 C 0.7856(2) 0.2968(4) 0.19062(11) 0.0568(7) Uani 1 d
H7 H 0.7857 0.1759 0.1629 0.068 Uiso 1 calc
C7 C 0.7014(2) 0.3094(4) 0.23243(12) 0.0581(7) Uani 1 d
H8 H 0.6453 0.1968 0.2316 0.07 Uiso 1 calc
C8 C 0.69635(19) 0.4820(3) 0.27558(10) 0.0428(5) Uani 1 d
C9 C 0.60616(19) 0.4910(3) 0.32147(10) 0.0439(6) Uani 1 d
C10 C 0.5245(2) 0.3212(4) 0.32448(12) 0.0596(7) Uani 1 d
H10 H 0.5248 0.2019 0.2962 0.071 Uiso 1 calc
C11 C 0.4431(2) 0.3245(4) 0.36809(12) 0.0660(8) Uani 1 d
H11 H 0.3893 0.2083 0.3687 0.079 Uiso 1 calc
C12 C 0.4404(2) 0.4971(4) 0.41062(12) 0.0630(7) Uani 1 d
H2 H 0.3862 0.4983 0.4405 0.076 Uiso 1 calc
C13 C 1.2485(2) 0.5731(4) 0.01464(12) 0.0589(7) Uani 1 d
H3 H 1.3092 0.643 -0.0037 0.071 Uiso 1 calc
C14 C 1.04099(19) 0.6403(3) 0.14341(10) 0.0461(6) Uani 1 d
H6 H 1.0906 0.6592 0.1836 0.055 Uiso 1 calc
H5 H 0.9997 0.7787 0.1325 0.055 Uiso 1 calc
C15 C 1.11155(19) 0.5682(3) 0.09125(10) 0.0427(5) Uani 1 d
C16 C 1.2010(2) 0.6759(4) 0.06452(11) 0.0518(6) Uani 1 d
H4 H 1.2285 0.814 0.0798 0.062 Uiso 1 calc
C17 C 0.8653(2) 0.6366(4) 0.23154(11) 0.0592(7) Uani 1 d
H14 H 0.9201 0.7511 0.2318 0.071 Uiso 1 calc
C18 C 0.7808(2) 0.6451(4) 0.27326(12) 0.0597(7) Uani 1 d
H13 H 0.7806 0.7658 0.301 0.072 Uiso 1 calc
C19 C 0.6006(2) 0.6650(4) 0.36433(11) 0.0580(7) Uani 1 d
H9 H 0.6532 0.783 0.3635 0.07 Uiso 1 calc
C20 C 0.5197(2) 0.6686(4) 0.40817(12) 0.0660(8) Uani 1 d
H12 H 0.5186 0.7879 0.4364 0.079 Uiso 1 calc

loop_
_atom_site_aniso_label
_atom_site_aniso_U_11
_atom_site_aniso_U_22
_atom_site_aniso_U_33
_atom_site_aniso_U_23
_atom_site_aniso_U_13
_atom_site_aniso_U_12
O1 0.0618(11) 0.0405(9) 0.0593(10) -0.0098(7) 0.0146(8) -0.0054(8)
N1 0.0437(10) 0.0375(9) 0.0411(10) -0.0034(8) 0.0054(8) -0.0022(8)
C1 0.0533(15) 0.0644(16) 0.0504(14) 0.0030(12) 0.0127(12) 0.0127(13)
C2 0.0489(14) 0.0513(13) 0.0458(14) -0.0030(11) 0.0059(11) 0.0078(11)
C3 0.0406(12) 0.0398(12) 0.0390(12) 0.0030(9) 0.0026(9) 0.0068(9)
C4 0.0475(13) 0.0361(12) 0.0408(13) -0.0043(9) -0.0009(10) 0.0050(10)
C5 0.0417(12) 0.0392(12) 0.0372(12) -0.0019(9) 0.0020(9) 0.0010(10)
C6 0.0569(16) 0.0510(14) 0.0648(16) -0.0209(12) 0.0169(13) -0.0110(12)
C7 0.0513(15) 0.0545(15) 0.0712(17) -0.0215(12) 0.0192(13) -0.0150(11)
C8 0.0406(12) 0.0454(13) 0.0411(12) -0.0022(10) -0.0009(10) -0.0007(10)
C9 0.0392(12) 0.0511(14) 0.0402(13) -0.0002(10) 0.0000(10) 0.0043(10)
C10 0.0631(17) 0.0610(16) 0.0575(16) -0.0127(12) 0.0194(13) -0.0146(13)
C11 0.0688(18) 0.0698(17) 0.0636(17) -0.0081(14) 0.0258(14) -0.0178(14)
C12 0.0601(17) 0.0766(18) 0.0550(16) -0.0049(14) 0.0182(13) -0.0037(14)
C13 0.0503(15) 0.0678(17) 0.0603(16) 0.0130(13) 0.0143(12) 0.0006(13)
C14 0.0504(14) 0.0386(12) 0.0493(13) -0.0032(10) 0.0053(11) -0.0067(10)
C15 0.0413(12) 0.0435(12) 0.0424(13) 0.0043(10) 0.0011(10) 0.0023(10)
C16 0.0505(14) 0.0528(14) 0.0519(15) 0.0030(11) 0.0049(11) -0.0040(11)
C17 0.0634(16) 0.0519(14) 0.0655(16) -0.0198(13) 0.0219(13) -0.0191(12)
C18 0.0637(17) 0.0569(15) 0.0613(16) -0.0207(12) 0.0195(13) -0.0127(13)
C19 0.0552(15) 0.0578(15) 0.0628(16) -0.0150(13) 0.0154(12) -0.0059(12)
C20 0.0638(18) 0.0698(18) 0.0679(18) -0.0201(14) 0.0226(14) -0.0068(14)

loop_
_atom_type_symbol
_atom_type_description
_atom_type_scat_dispersion_real
_atom_type_scat_dispersion_imag
_atom_type_scat_source
C C 0.0033 0.0016 'International Tables Vol C Tables 4.2.6.8 and 6.1.1.4'
H H 0 0 'International Tables Vol C Tables 4.2.6.8 and 6.1.1.4'
N N 0.0061 0.0033 'International Tables Vol C Tables 4.2.6.8 and 6.1.1.4'
O O 0.0106 0.006 'International Tables Vol C Tables 4.2.6.8 and 6.1.1.4'

loop_
_geom_angle_atom_site_label_1
_geom_angle_atom_site_label_2
_geom_angle_atom_site_label_3
_geom_angle
C4 N1 C5 126.69(17)
C4 N1 C14 111.99(17)
C5 N1 C14 121.27(16)
C2 C1 C13 120.3(2)
C2 C1 H1 119.8
C13 C1 H1 119.8
C1 C2 C3 117.9(2)
C1 C2 H15 121.1
C3 C2 H15 121.1
C15 C3 C2 121.8(2)
C15 C3 C4 109.20(18)
C2 C3 C4 128.9(2)
O1 C4 N1 126.3(2)
O1 C4 C3 127.23(19)
N1 C4 C3 106.45(18)
C17 C5 C6 116.6(2)
C17 C5 N1 120.57(19)
C6 C5 N1 122.82(19)
C7 C6 C5 121.1(2)
C7 C6 H7 119.5
C5 C6 H7 119.5
C6 C7 C8 122.9(2)
C6 C7 H8 118.6
C8 C7 H8 118.6
C18 C8 C7 115.4(2)
C18 C8 C9 122.3(2)
C7 C8 C9 122.3(2)
C19 C9 C10 116.4(2)
C19 C9 C8 122.2(2)
C10 C9 C8 121.4(2)
C11 C10 C9 121.9(2)
C11 C10 H10 119.1
C9 C10 H10 119.1
C12 C11 C10 120.7(2)
C12 C11 H11 119.7
C10 C11 H11 119.7
C11 C12 C20 118.6(2)
C11 C12 H2 120.7
C20 C12 H2 120.7
C16 C13 C1 121.7(2)
C16 C13 H3 119.2
C1 C13 H3 119.2
N1 C14 C15 102.83(16)
N1 C14 H6 111.2
C15 C14 H6 111.2
N1 C14 H5 111.2
C15 C14 H5 111.2
H6 C14 H5 109.1
C16 C15 C3 120.2(2)
C16 C15 C14 130.3(2)
C3 C15 C14 109.52(19)
C13 C16 C15 118.1(2)
C13 C16 H4 120.9
C15 C16 H4 120.9
C18 C17 C5 121.4(2)
C18 C17 H14 119.3
C5 C17 H14 119.3
C17 C18 C8 122.7(2)
C17 C18 H13 118.7
C8 C18 H13 118.7
C20 C19 C9 122.0(2)
C20 C19 H9 119
C9 C19 H9 119
C12 C20 C19 120.5(2)
C12 C20 H12 119.7
C19 C20 H12 119.7

loop_
_geom_bond_atom_site_label_1
_geom_bond_atom_site_label_2
_geom_bond_distance
O1 C4 1.224(2)
N1 C4 1.382(2)
N1 C5 1.410(3)
N1 C14 1.470(2)
C1 C2 1.374(3)
C1 C13 1.390(3)
C1 H1 0.93
C2 C3 1.387(3)
C2 H15 0.93
C3 C15 1.382(3)
C3 C4 1.472(3)
C5 C17 1.384(3)
C5 C6 1.385(3)
C6 C7 1.376(3)
C6 H7 0.93
C7 C8 1.381(3)
C7 H8 0.93
C8 C18 1.379(3)
C8 C9 1.488(3)
C9 C19 1.384(3)
C9 C10 1.388(3)
C10 C11 1.377(3)
C10 H10 0.93
C11 C12 1.370(3)
C11 H11 0.93
C12 C20 1.376(3)
C12 H2 0.93
C13 C16 1.378(3)
C13 H3 0.93
C14 C15 1.495(3)
C14 H6 0.97
C14 H5 0.97
C15 C16 1.381(3)
C16 H4 0.93
C17 C18 1.375(3)
C17 H14 0.93
C18 H13 0.93
C19 C20 1.376(3)
C19 H9 0.93
C20 H12 0.93

loop_
_geom_hbond_atom_site_label_D
_geom_hbond_atom_site_label_H
_geom_hbond_atom_site_label_A
_geom_hbond_distance_DH
_geom_hbond_distance_HA
_geom_hbond_distance_DA
_geom_hbond_angle_DHA
_geom_hbond_site_symmetry_A
C14 H5 O1 0.97 2.3 3.264(3) 172.1 1_565
C6 H7 O1 0.93 2.22 2.858(3) 125.1 .
C14 H5 O1 0.97 2.3 3.264(3) 172.1 1_565
C6 H7 O1 0.93 2.22 2.858(3) 125.1 .
C14 H5 O1 0.97 2.3 3.264(3) 172.1 1_565
C6 H7 O1 0.93 2.22 2.858(3) 125.1 .
C14 H5 O1 0.97 2.3 3.264(3) 172.1 1_565
C6 H7 O1 0.93 2.22 2.858(3) 125.1 .
C14 H5 O1 0.97 2.3 3.264(3) 172.1 1_565
C6 H7 O1 0.93 2.22 2.858(3) 125.1 .
C14 H5 O1 0.97 2.3 3.264(3) 172.1 1_565
C6 H7 O1 0.93 2.22 2.858(3) 125.1 .
C14 H5 O1 0.97 2.3 3.264(3) 172.1 1_565
C6 H7 O1 0.93 2.22 2.858(3) 125.1 .
C14 H5 O1 0.97 2.3 3.264(3) 172.1 1_565
C6 H7 O1 0.93 2.22 2.858(3) 125.1 .
C6 H7 O1 0.93 2.22 2.858(3) 125.1 .
C14 H5 O1 0.97 2.3 3.264(3) 172.1 1_565
C6 H7 O1 0.93 2.22 2.858(3) 125.1 .
C14 H5 O1 0.97 2.3 3.264(3) 172.1 1_565
C6 H7 O1 0.93 2.22 2.858(3) 125.1 .
C14 H5 O1 0.97 2.3 3.264(3) 172.1 1_565
C6 H7 O1 0.93 2.22 2.858(3) 125.1 .
C14 H5 O1 0.97 2.3 3.264(3) 172.1 1_565
C6 H7 O1 0.93 2.22 2.858(3) 125.1 .
C14 H5 O1 0.97 2.3 3.264(3) 172.1 1_565
C6 H7 O1 0.93 2.22 2.858(3) 125.1 .
C14 H5 O1 0.97 2.3 3.264(3) 172.1 1_565
C6 H7 O1 0.93 2.22 2.858(3) 125.1 .
C14 H5 O1 0.97 2.3 3.264(3) 172.1 1_565
C6 H7 O1 0.93 2.22 2.858(3) 125.1 .
C14 H5 O1 0.97 2.3 3.264(3) 172.1 1_565
C6 H7 O1 0.93 2.22 2.858(3) 125.1 .
C14 H5 O1 0.97 2.3 3.264(3) 172.1 1_565
C6 H7 O1 0.93 2.22 2.858(3) 125.1 .
C14 H5 O1 0.97 2.3 3.264(3) 172.1 1_565

loop_
_geom_torsion_atom_site_label_1
_geom_torsion_atom_site_label_2
_geom_torsion_atom_site_label_3
_geom_torsion_atom_site_label_4
_geom_torsion
C13 C1 C2 C3 0.9(3)
C1 C2 C3 C15 0.1(3)
C1 C2 C3 C4 177.0(2)
C5 N1 C4 O1 -3.2(3)
C14 N1 C4 O1 179.4(2)
C5 N1 C4 C3 176.94(17)
C14 N1 C4 C3 -0.6(2)
C15 C3 C4 O1 -179.6(2)
C2 C3 C4 O1 3.1(4)
C15 C3 C4 N1 0.3(2)
C2 C3 C4 N1 -176.98(19)
C4 N1 C5 C17 178.3(2)
C14 N1 C5 C17 -4.4(3)
C4 N1 C5 C6 -2.0(3)
C14 N1 C5 C6 175.30(19)
C17 C5 C6 C7 -0.1(3)
N1 C5 C6 C7 -179.9(2)
C5 C6 C7 C8 -0.8(4)
C6 C7 C8 C18 1.2(4)
C6 C7 C8 C9 -178.7(2)
C18 C8 C9 C19 0.6(3)
C7 C8 C9 C19 -179.5(2)
C18 C8 C9 C10 -177.8(2)
C7 C8 C9 C10 2.1(3)
C19 C9 C10 C11 -0.6(4)
C8 C9 C10 C11 177.9(2)
C9 C10 C11 C12 -0.3(4)
C10 C11 C12 C20 1.0(4)
C2 C1 C13 C16 -1.3(4)
C4 N1 C14 C15 0.6(2)
C5 N1 C14 C15 -177.04(17)
C2 C3 C15 C16 -0.9(3)
C4 C3 C15 C16 -178.36(18)
C2 C3 C15 C14 177.60(18)
C4 C3 C15 C14 0.1(2)
N1 C14 C15 C16 177.8(2)
N1 C14 C15 C3 -0.4(2)
C1 C13 C16 C15 0.5(3)
C3 C15 C16 C13 0.6(3)
C14 C15 C16 C13 -177.6(2)
C6 C5 C17 C18 0.6(4)
N1 C5 C17 C18 -179.7(2)
C5 C17 C18 C8 -0.2(4)
C7 C8 C18 C17 -0.7(4)
C9 C8 C18 C17 179.2(2)
C10 C9 C19 C20 0.8(4)
C8 C9 C19 C20 -177.7(2)
C11 C12 C20 C19 -0.7(4)
C9 C19 C20 C12 -0.2(4)
